data_9016918
loop_
_publ_author_name
'Yamanaka, T.'
'Kyono, A.'
'Nakamoto, Y.'
'Meng, Y.'
'Kharlamova, S.'
'Struzhkin, V. V.'
'Mao, H.'

_publ_section_title
;
 High-pressure phase transitions of Fe3-xTixO4 solid solution
 up to 60 GPa correlated with electronic spin transition
 Note: P = 61 GPa
;
_journal_name_full 'American Mineralogist'
_journal_page_first 736
_journal_page_last 744
_journal_volume 98
_journal_year 2013
_chemical_compound_source Synthetic
_chemical_formula_sum 'Fe2 O4 Ti'
_chemical_name_mineral Ulvospinel
_space_group_IT_number 51
_space_group_name_Hall '-P 2a 2a'
_space_group_name_H-M_alt 'P m m a'
_symmetry_space_group_name_H-M 'P m m a'
_cell_angle_alpha 90
_cell_angle_beta 90
_cell_angle_gamma 90
_cell_length_a 9.059
_cell_length_b 2.659
_cell_length_c 9.166
_cell_formula_units_Z 4
_cell_volume 220.790
_database_code_amcsd 0019933
_diffrn_ambient_pressure 6.1e+07
_exptl_crystal_density_diffrn 6.726
_cod_data_source_file inputs/fixed/downloads/05/05545.cif
_cod_data_source_block 05545
_cod_original_formula_sum 'Fe2 Ti O4'
_cod_database_code 9016918

loop_
_space_group_symop_operation_xyz
x,y,z
x,-y,z
-x,y,-z
1/2-x,y,z
1/2+x,-y,-z
1/2+x,y,-z
1/2-x,-y,z
-x,-y,-z

loop_
_atom_site_label
_atom_site_fract_x
_atom_site_fract_y
_atom_site_fract_z
Fe1 0.25000 0.00000 0.39200
Fe2 0.25000 0.50000 0.89900
Fe3 0.09000 0.00000 0.13600
Ti 0.05700 0.50000 0.61000
O11 0.00000 0.00000 0.50000
O12 0.00000 0.50000 0.00000
O21 0.25000 0.50000 0.56100
O22 0.25000 0.00000 0.05100
O31 0.40000 0.50000 0.27200
O32 0.41800 0.00000 0.78300

loop_
_cod_related_entry_id
_cod_related_entry_database
_cod_related_entry_code
1 AMCSD 0019933
